data_7207012
loop_
_publ_author_name
'Li, Lian-Jie'
'Qin, Chao'
'Wang, Xin-Long'
'Wang, Shuang'
'Zhao, Liang'
'Yang, Guang-Sheng'
'Wang, Hai-Ning'
'Yuan, Gang'
'Shao, Kui-Zhan'
'Su, Zhong-Min'

_publ_section_title
;
 pH variation induced construction of a series of entangled frameworks
 based on bi- and tri-metallic cores as nodes
;
_journal_issue 1
_journal_name_full CrystEngComm
_journal_page_first 124
_journal_paper_doi 10.1039/c1ce05810j
_journal_volume 14
_journal_year 2012
_chemical_formula_moiety 'C36 H24 N2 O15 Zn2'
_chemical_formula_sum 'C36 H24 N2 O15 Zn2'
_chemical_formula_weight 855.31
_chemical_name_systematic
;
?
;
_space_group_IT_number 14
_symmetry_cell_setting monoclinic
_symmetry_space_group_name_Hall '-P 2ybc'
_symmetry_space_group_name_H-M 'P 1 21/c 1'
_atom_sites_solution_hydrogens geom
_atom_sites_solution_primary direct
_atom_sites_solution_secondary difmap
_audit_creation_method SHELXL-97
_cell_angle_alpha 90.000(5)
_cell_angle_beta 94.624(5)
_cell_angle_gamma 90.000(5)
_cell_formula_units_Z 4
_cell_length_a 8.359(5)
_cell_length_b 16.453(5)
_cell_length_c 25.367(5)
_cell_measurement_temperature 293(2)
_cell_volume 3477(2)
_computing_structure_refinement 'SHELXL-97 (Sheldrick, 1997)'
_diffrn_ambient_temperature 293(2)
_diffrn_measured_fraction_theta_full 0.940
_diffrn_measured_fraction_theta_max 0.940
_diffrn_radiation_monochromator graphite
_diffrn_radiation_source 'fine-focus sealed tube'
_diffrn_radiation_type MoK\a
_diffrn_radiation_wavelength 0.71069
_diffrn_reflns_av_R_equivalents 0.0346
_diffrn_reflns_av_sigmaI/netI 0.0480
_diffrn_reflns_limit_h_max 10
_diffrn_reflns_limit_h_min -9
_diffrn_reflns_limit_k_max 20
_diffrn_reflns_limit_k_min -21
_diffrn_reflns_limit_l_max 32
_diffrn_reflns_limit_l_min -33
_diffrn_reflns_number 20935
_diffrn_reflns_theta_full 28.37
_diffrn_reflns_theta_max 28.37
_diffrn_reflns_theta_min 1.48
_exptl_absorpt_coefficient_mu 1.458
_exptl_absorpt_correction_T_max 0.732
_exptl_absorpt_correction_T_min 0.585
_exptl_absorpt_correction_type multi-scan
_exptl_crystal_density_diffrn 1.634
_exptl_crystal_density_method 'not measured'
_exptl_crystal_F_000 1736
_exptl_crystal_size_max 0.45
_exptl_crystal_size_mid 0.31
_exptl_crystal_size_min 0.21
_refine_diff_density_max 0.710
_refine_diff_density_min -0.452
_refine_diff_density_rms 0.081
_refine_ls_extinction_method none
_refine_ls_goodness_of_fit_ref 1.013
_refine_ls_hydrogen_treatment constr
_refine_ls_matrix_type full
_refine_ls_number_parameters 495
_refine_ls_number_reflns 8174
_refine_ls_number_restraints 0
_refine_ls_restrained_S_all 1.013
_refine_ls_R_factor_all 0.0720
_refine_ls_R_factor_gt 0.0431
_refine_ls_shift/su_max 0.002
_refine_ls_shift/su_mean 0.000
_refine_ls_structure_factor_coef Fsqd
_refine_ls_weighting_details 'calc w=1/[\s^2^(Fo^2^)+(0.0541P)^2^+3.2353P] where P=(Fo^2^+2Fc^2^)/3'
_refine_ls_weighting_scheme calc
_refine_ls_wR_factor_gt 0.1003
_refine_ls_wR_factor_ref 0.1180
_reflns_number_gt 5821
_reflns_number_total 8174
_reflns_threshold_expression >2sigma(I)
_cod_data_source_file c1ce05810j.txt
_cod_data_source_block 804838
_cod_depositor_comments
;
The following automatic conversions were performed:

'_symmetry_cell_setting' value 'Monoclinic' changed to 'monoclinic'
according to /home/saulius/struct/CIF-dictionaries/cif_core.dic
dictionary named 'cif_core.dic' version 2.4.1 from 2010-06-29.

Automatic conversion script
Id: cif_fix_values 1715 2011-07-08 13:25:40Z adriana 
;
_cod_original_sg_symbol_H-M P21/c
_cod_database_code 7207012

loop_
_symmetry_equiv_pos_as_xyz
'x, y, z'
'-x, y+1/2, -z+1/2'
'-x, -y, -z'
'x, -y-1/2, z-1/2'

loop_
_atom_site_label
_atom_site_type_symbol
_atom_site_fract_x
_atom_site_fract_y
_atom_site_fract_z
_atom_site_U_iso_or_equiv
_atom_site_adp_type
_atom_site_occupancy
_atom_site_symmetry_multiplicity
_atom_site_calc_flag
_atom_site_refinement_flags
_atom_site_disorder_assembly
_atom_site_disorder_group
O4 O -0.0818(3) -0.25357(14) 0.78746(10) 0.0388(6) Uani 1 1 d . . .
O6 O 0.1243(3) -0.31914(14) 0.83043(10) 0.0418(6) Uani 1 1 d . . .
C29 C 0.0613(4) -0.25907(19) 0.80622(13) 0.0303(7) Uani 1 1 d . . .
C1 C 0.5873(4) 0.1552(2) 0.75907(13) 0.0338(7) Uani 1 1 d . . .
H1 H 0.5774 0.1106 0.7365 0.041 Uiso 1 1 calc R . .
C2 C 1.1652(5) 0.2105(3) 0.93667(18) 0.0613(13) Uani 1 1 d . . .
H2 H 1.0855 0.2421 0.9500 0.074 Uiso 1 1 calc R . .
C3 C 0.7220(4) 0.1607(2) 0.79399(14) 0.0388(8) Uani 1 1 d . . .
H3 H 0.8003 0.1204 0.7948 0.047 Uiso 1 1 calc R . .
C4 C 0.7395(4) 0.2265(2) 0.82767(14) 0.0408(8) Uani 1 1 d . . .
C5 C 0.6188(4) 0.2844(2) 0.82488(15) 0.0462(10) Uani 1 1 d . . .
H5 H 0.6262 0.3293 0.8472 0.055 Uiso 1 1 calc R . .
C6 C 0.4872(4) 0.2751(2) 0.78870(14) 0.0384(8) Uani 1 1 d . . .
H6 H 0.4078 0.3148 0.7869 0.046 Uiso 1 1 calc R . .
C7 C 0.8827(5) 0.2360(3) 0.86746(17) 0.0575(12) Uani 1 1 d . . .
H7A H 0.9250 0.2908 0.8659 0.069 Uiso 1 1 calc R . .
H7B H 0.8510 0.2265 0.9029 0.069 Uiso 1 1 calc R . .
C8 C 1.1411(4) 0.1762(2) 0.88780(15) 0.0447(9) Uani 1 1 d . . .
C9 C 1.2627(5) 0.1321(3) 0.86737(17) 0.0684(14) Uani 1 1 d . . .
H9 H 1.2474 0.1102 0.8335 0.082 Uiso 1 1 calc R . .
C10 C 1.4062(5) 0.1206(4) 0.89694(18) 0.0701(15) Uani 1 1 d . . .
H10 H 1.4872 0.0904 0.8832 0.084 Uiso 1 1 calc R . .
C11 C 1.3113(5) 0.1977(3) 0.96658(18) 0.0620(13) Uani 1 1 d . . .
H11 H 1.3274 0.2194 1.0004 0.074 Uiso 1 1 calc R . .
C12 C 1.4300(4) 0.1534(3) 0.94636(17) 0.0527(10) Uani 1 1 d . A .
C13A C 1.5970(11) 0.1480(6) 1.0257(4) 0.066(3) Uiso 0.504(12) 1 d P A 1
H13A H 1.5188 0.1131 1.0407 0.079 Uiso 0.504(12) 1 calc PR A 1
H13B H 1.5777 0.2033 1.0367 0.079 Uiso 0.504(12) 1 calc PR A 1
C13B C 1.629(2) 0.0782(11) 0.9890(7) 0.122(6) Uiso 0.496(12) 1 d P A 2
H13C H 1.6409 0.0445 0.9582 0.146 Uiso 0.496(12) 1 calc PR A 2
H13D H 1.5494 0.0525 1.0094 0.146 Uiso 0.496(12) 1 calc PR A 2
C14A C 1.7644(9) 0.1223(5) 1.0466(3) 0.047(3) Uiso 0.547(16) 1 d P A 1
C14B C 1.7945(13) 0.0811(7) 1.0237(5) 0.062(4) Uiso 0.453(16) 1 d P A 2
C15A C 1.8034(12) 0.0470(6) 1.0658(4) 0.066(4) Uiso 0.510(14) 1 d P A 1
H15A H 1.7280 0.0054 1.0621 0.080 Uiso 0.510(14) 1 calc PR A 1
C15B C 1.8643(16) 0.0163(9) 1.0342(5) 0.093(5) Uiso 0.490(14) 1 d P A 2
H15B H 1.8211 -0.0325 1.0211 0.111 Uiso 0.490(14) 1 calc PR A 2
C16A C 1.9511(13) 0.0318(7) 1.0901(5) 0.056(4) Uiso 0.450(18) 1 d P A 1
H16A H 1.9686 -0.0172 1.1080 0.067 Uiso 0.450(18) 1 calc PR A 1
C16B C 2.0013(13) 0.0169(7) 1.0643(5) 0.073(4) Uiso 0.550(18) 1 d P A 2
H16B H 2.0562 -0.0321 1.0686 0.087 Uiso 0.550(18) 1 calc PR A 2
C18 C 2.0185(6) 0.1563(3) 1.07734(19) 0.0671(13) Uani 1 1 d . . .
H18 H 2.0967 0.1958 1.0847 0.081 Uiso 1 1 calc R B 1
C19A C 1.8852(13) 0.1855(9) 1.0576(5) 0.046(4) Uiso 0.44(3) 1 d P A 1
H19A H 1.8673 0.2405 1.0511 0.055 Uiso 0.44(3) 1 calc PR A 1
C19B C 1.8537(15) 0.1577(9) 1.0419(5) 0.067(3) Uiso 0.56(3) 1 d P A 2
H19B H 1.7990 0.2058 1.0335 0.080 Uiso 0.56(3) 1 calc PR A 2
C20 C 0.5944(4) -0.1251(2) 0.84454(15) 0.0414(8) Uani 1 1 d . . .
C21 C 0.4251(4) -0.1214(2) 0.82022(13) 0.0337(7) Uani 1 1 d . . .
C22 C 0.3257(4) -0.1885(2) 0.82385(13) 0.0332(7) Uani 1 1 d . . .
H22 H 0.3636 -0.2345 0.8421 0.040 Uiso 1 1 calc R . .
C23 C 0.1694(4) -0.18684(19) 0.80025(12) 0.0286(7) Uani 1 1 d . . .
C24 C 0.1147(4) -0.11959(19) 0.77108(13) 0.0306(7) Uani 1 1 d . . .
H24 H 0.0114 -0.1190 0.7545 0.037 Uiso 1 1 calc R . .
C26 C 0.2157(4) -0.05296(19) 0.76688(13) 0.0294(7) Uani 1 1 d . . .
C27 C 0.1629(4) 0.01796(19) 0.73251(13) 0.0311(7) Uani 1 1 d . . .
C28 C 0.3679(4) -0.0531(2) 0.79263(13) 0.0314(7) Uani 1 1 d . . .
H28 H 0.4324 -0.0072 0.7915 0.038 Uiso 1 1 calc R . .
C30 C 0.2799(4) 0.1317(2) 0.60055(13) 0.0326(7) Uani 1 1 d . . .
C31 C 0.3365(3) 0.11559(19) 0.54711(12) 0.0277(6) Uani 1 1 d . . .
C32 C 0.4971(4) 0.12607(19) 0.53814(12) 0.0299(7) Uani 1 1 d . . .
H32 H 0.5698 0.1447 0.5651 0.036 Uiso 1 1 calc R . .
C33 C 0.5483(3) 0.1085(2) 0.48861(12) 0.0290(7) Uani 1 1 d . . .
C34 C 0.7216(4) 0.1163(2) 0.47949(14) 0.0360(8) Uani 1 1 d . . .
C35 C 0.4417(4) 0.0772(2) 0.44913(12) 0.0293(7) Uani 1 1 d . . .
H35 H 0.4777 0.0631 0.4166 0.035 Uiso 1 1 calc R . .
C36 C 0.2808(3) 0.06687(19) 0.45808(12) 0.0280(7) Uani 1 1 d . C .
C37 C 0.2274(4) 0.0880(2) 0.50645(12) 0.0304(7) Uani 1 1 d . . .
H37 H 0.1189 0.0839 0.5119 0.036 Uiso 1 1 calc R . .
C38 C 0.1706(4) 0.0256(2) 0.41736(13) 0.0362(8) Uani 1 1 d . . .
N1 N 0.4698(3) 0.21090(16) 0.75604(10) 0.0289(6) Uani 1 1 d . . .
N2 N 2.0685(4) 0.0831(2) 1.08935(16) 0.0621(10) Uani 1 1 d . A .
O1 O 1.0001(3) 0.1800(2) 0.85569(11) 0.0643(9) Uani 1 1 d . . .
O2 O 1.5785(4) 0.1435(3) 0.97432(14) 0.0871(12) Uani 1 1 d . . .
O3 O 0.3799(3) 0.14715(17) 0.63812(9) 0.0452(6) Uani 1 1 d . . .
O5 O 0.1310(3) 0.1314(2) 0.60483(10) 0.0540(7) Uani 1 1 d . . .
O7 O 0.7516(3) 0.09344(18) 0.43146(10) 0.0476(7) Uani 1 1 d . . .
H7 H 0.8477 0.0985 0.4279 0.071 Uiso 1 1 calc R . .
O8 O 0.2290(3) -0.02343(15) 0.38638(9) 0.0375(5) Uani 1 1 d . . .
O9A O 0.0250(7) 0.0581(6) 0.4085(3) 0.041(2) Uiso 0.427(15) 1 d P C 1
O9B O 0.0239(5) 0.0217(4) 0.4210(2) 0.0348(16) Uiso 0.573(15) 1 d P . 2
O10 O 0.6717(3) -0.18951(18) 0.84480(14) 0.0671(9) Uani 1 1 d . . .
O11 O 0.8234(3) 0.1394(2) 0.51234(11) 0.0587(8) Uani 1 1 d . . .
O12 O 0.6514(3) -0.05884(17) 0.86285(14) 0.0659(9) Uani 1 1 d . . .
H12 H 0.7439 -0.0660 0.8753 0.099 Uiso 1 1 calc R . .
O13 O 0.2516(3) 0.07847(14) 0.73324(10) 0.0432(6) Uani 1 1 d . . .
O14 O 0.0329(3) 0.01056(16) 0.70470(11) 0.0541(8) Uani 1 1 d . . .
Zn1 Zn 0.28378(4) 0.19254(2) 0.700769(14) 0.02848(10) Uani 1 1 d . . .
Zn2 Zn -0.03286(4) 0.08038(2) 0.645238(15) 0.02923(11) Uani 1 1 d . . .
O2W O 0.5393(10) 0.9794(5) 0.6830(3) 0.098(2) Uiso 0.50 1 d P . .
O1W O 0.6862(12) 0.9605(6) 0.7176(4) 0.121(3) Uiso 0.50 1 d P . .

loop_
_atom_site_aniso_label
_atom_site_aniso_U_11
_atom_site_aniso_U_22
_atom_site_aniso_U_33
_atom_site_aniso_U_23
_atom_site_aniso_U_13
_atom_site_aniso_U_12
O4 0.0275(12) 0.0378(14) 0.0493(15) 0.0103(11) -0.0077(10) -0.0096(10)
O6 0.0320(12) 0.0312(13) 0.0618(16) 0.0154(12) 0.0011(11) -0.0010(10)
C29 0.0285(16) 0.0279(17) 0.0347(17) 0.0016(14) 0.0030(13) -0.0045(13)
C1 0.0289(16) 0.0290(17) 0.0416(18) -0.0072(15) -0.0092(14) 0.0010(13)
C2 0.045(2) 0.067(3) 0.067(3) -0.024(2) -0.026(2) 0.015(2)
C3 0.0325(17) 0.0361(19) 0.045(2) -0.0032(16) -0.0113(15) 0.0059(14)
C4 0.0324(18) 0.046(2) 0.041(2) -0.0050(16) -0.0144(15) 0.0015(15)
C5 0.040(2) 0.046(2) 0.049(2) -0.0182(18) -0.0185(17) 0.0077(16)
C6 0.0317(17) 0.0370(19) 0.044(2) -0.0089(16) -0.0127(15) 0.0082(14)
C7 0.044(2) 0.060(3) 0.063(3) -0.019(2) -0.031(2) 0.0135(19)
C8 0.0311(18) 0.051(2) 0.049(2) -0.0018(18) -0.0180(16) 0.0025(15)
C9 0.047(2) 0.113(4) 0.042(2) -0.015(3) -0.0153(19) 0.021(3)
C10 0.040(2) 0.117(4) 0.051(3) -0.008(3) -0.0101(19) 0.023(3)
C11 0.049(2) 0.069(3) 0.062(3) -0.022(2) -0.031(2) 0.009(2)
C12 0.0303(19) 0.067(3) 0.057(2) 0.001(2) -0.0175(17) 0.0023(18)
C18 0.058(3) 0.074(3) 0.069(3) -0.003(3) 0.003(2) -0.007(2)
C20 0.0310(17) 0.037(2) 0.053(2) 0.0049(17) -0.0122(16) -0.0027(15)
C21 0.0256(15) 0.0323(18) 0.0414(18) 0.0023(15) -0.0087(13) -0.0012(13)
C22 0.0291(16) 0.0288(17) 0.0406(18) 0.0073(14) -0.0035(13) 0.0000(13)
C23 0.0232(14) 0.0251(16) 0.0369(17) 0.0014(13) -0.0006(12) -0.0042(12)
C24 0.0206(14) 0.0303(17) 0.0394(18) 0.0033(14) -0.0060(13) -0.0031(12)
C26 0.0251(15) 0.0261(16) 0.0357(17) 0.0019(13) -0.0053(12) 0.0007(12)
C27 0.0278(15) 0.0285(17) 0.0359(17) 0.0004(14) -0.0047(13) -0.0006(13)
C28 0.0274(15) 0.0260(16) 0.0398(18) 0.0017(14) -0.0039(13) -0.0056(12)
C30 0.0386(18) 0.0295(17) 0.0295(16) 0.0004(13) 0.0016(14) 0.0058(14)
C31 0.0259(15) 0.0267(16) 0.0298(16) -0.0014(13) -0.0020(12) -0.0017(12)
C32 0.0274(15) 0.0292(17) 0.0318(16) -0.0015(13) -0.0054(12) -0.0029(12)
C33 0.0216(14) 0.0322(17) 0.0328(16) 0.0009(13) -0.0002(12) -0.0034(12)
C34 0.0232(16) 0.040(2) 0.044(2) 0.0031(16) 0.0019(14) -0.0033(13)
C35 0.0251(15) 0.0335(17) 0.0295(15) -0.0051(14) 0.0035(12) -0.0014(13)
C36 0.0229(14) 0.0316(17) 0.0289(16) -0.0040(13) -0.0017(12) -0.0021(12)
C37 0.0201(14) 0.0384(19) 0.0327(16) -0.0013(14) 0.0025(12) -0.0019(12)
C38 0.0233(15) 0.053(2) 0.0319(17) -0.0061(16) 0.0007(13) -0.0066(14)
N1 0.0249(13) 0.0287(14) 0.0315(14) -0.0023(11) -0.0081(11) -0.0010(10)
N2 0.0431(19) 0.058(2) 0.080(3) 0.009(2) -0.0258(18) -0.0037(17)
O1 0.0406(15) 0.083(2) 0.0636(19) -0.0273(16) -0.0317(14) 0.0216(14)
O2 0.0440(18) 0.131(4) 0.080(3) -0.006(2) -0.0302(16) 0.015(2)
O3 0.0487(15) 0.0552(17) 0.0314(13) -0.0122(12) 0.0006(11) -0.0013(13)
O5 0.0360(14) 0.088(2) 0.0390(14) 0.0044(14) 0.0101(11) 0.0130(14)
O7 0.0215(11) 0.080(2) 0.0414(14) 0.0059(14) 0.0057(10) -0.0013(12)
O8 0.0313(12) 0.0423(14) 0.0373(13) -0.0126(11) -0.0063(10) -0.0036(10)
O10 0.0453(16) 0.0474(18) 0.103(3) -0.0092(17) -0.0303(16) 0.0105(13)
O11 0.0252(13) 0.086(2) 0.0637(18) -0.0203(17) -0.0039(12) -0.0138(13)
O12 0.0383(15) 0.0461(17) 0.107(3) -0.0124(17) -0.0349(16) 0.0017(12)
O13 0.0406(14) 0.0291(13) 0.0567(16) 0.0124(11) -0.0159(11) -0.0108(10)
O14 0.0450(15) 0.0421(15) 0.0692(18) 0.0198(13) -0.0324(13) -0.0127(12)
Zn1 0.01947(17) 0.0347(2) 0.02984(19) -0.00655(16) -0.00704(13) 0.00337(14)
Zn2 0.02315(18) 0.0271(2) 0.0358(2) -0.00483(16) -0.00776(14) 0.00103(14)

loop_
_atom_type_symbol
_atom_type_description
_atom_type_scat_dispersion_real
_atom_type_scat_dispersion_imag
_atom_type_scat_source
C C 0.0033 0.0016 'International Tables Vol C Tables 4.2.6.8 and 6.1.1.4'
H H 0.0000 0.0000 'International Tables Vol C Tables 4.2.6.8 and 6.1.1.4'
N N 0.0061 0.0033 'International Tables Vol C Tables 4.2.6.8 and 6.1.1.4'
O O 0.0106 0.0060 'International Tables Vol C Tables 4.2.6.8 and 6.1.1.4'
Zn Zn 0.2839 1.4301 'International Tables Vol C Tables 4.2.6.8 and 6.1.1.4'

loop_
_geom_angle_atom_site_label_1
_geom_angle_atom_site_label_2
_geom_angle_atom_site_label_3
_geom_angle
_geom_angle_site_symmetry_1
_geom_angle_site_symmetry_3
C29 O4 Zn1 136.0(2) . 2_546
C29 O6 Zn2 131.7(2) . 2_546
O4 C29 O6 126.2(3) . .
O4 C29 C23 117.8(3) . .
O6 C29 C23 116.0(3) . .
N1 C1 C3 123.2(3) . .
C8 C2 C11 119.3(4) . .
C1 C3 C4 119.4(3) . .
C3 C4 C5 117.9(3) . .
C3 C4 C7 122.3(3) . .
C5 C4 C7 119.8(3) . .
C4 C5 C6 119.7(3) . .
N1 C6 C5 122.5(3) . .
O1 C7 C4 108.7(3) . .
C2 C8 O1 125.1(4) . .
C2 C8 C9 119.9(3) . .
O1 C8 C9 114.9(3) . .
C10 C9 C8 120.2(4) . .
C12 C10 C9 120.2(4) . .
C12 C11 C2 120.4(4) . .
C10 C12 C11 120.0(4) . .
C10 C12 O2 118.8(4) . .
C11 C12 O2 121.2(4) . .
O2 C13A C14A 111.5(7) . .
O2 C13B C14B 114.4(13) . .
C15A C14A C19A 115.9(8) . .
C15A C14A C13A 124.5(8) . .
C19A C14A C13A 118.3(8) . .
C15B C14B C19B 123.5(12) . .
C15B C14B C13B 118.1(13) . .
C19B C14B C13B 118.4(11) . .
C14A C15A C16A 120.8(10) . .
C14B C15B C16B 119.3(14) . .
N2 C16A C15A 122.3(10) . .
C15B C16B N2 125.5(11) . .
C19A C18 N2 133.8(9) . .
C19A C18 C19B 23.2(6) . .
N2 C18 C19B 113.2(7) . .
C18 C19A C14A 112.0(10) . .
C14B C19B C18 115.9(9) . .
O10 C20 O12 123.6(3) . .
O10 C20 C21 120.7(3) . .
O12 C20 C21 115.7(3) . .
C22 C21 C28 119.6(3) . .
C22 C21 C20 119.4(3) . .
C28 C21 C20 121.0(3) . .
C21 C22 C23 120.1(3) . .
C24 C23 C22 120.1(3) . .
C24 C23 C29 120.5(3) . .
C22 C23 C29 119.4(3) . .
C23 C24 C26 119.5(3) . .
C28 C26 C24 120.2(3) . .
C28 C26 C27 119.5(3) . .
C24 C26 C27 120.3(3) . .
O13 C27 O14 125.2(3) . .
O13 C27 C26 117.9(3) . .
O14 C27 C26 116.9(3) . .
C26 C28 C21 120.4(3) . .
O3 C30 O5 122.9(3) . .
O3 C30 C31 119.3(3) . .
O5 C30 C31 117.7(3) . .
C32 C31 C37 120.1(3) . .
C32 C31 C30 120.4(3) . .
C37 C31 C30 119.5(3) . .
C31 C32 C33 119.6(3) . .
C35 C33 C32 120.3(3) . .
C35 C33 C34 119.8(3) . .
C32 C33 C34 119.7(3) . .
O11 C34 O7 123.6(3) . .
O11 C34 C33 124.2(3) . .
O7 C34 C33 112.2(3) . .
C33 C35 C36 120.1(3) . .
C37 C36 C35 119.9(3) . .
C37 C36 C38 120.2(3) . .
C35 C36 C38 119.6(3) . .
C36 C37 C31 119.9(3) . .
O9B C38 O8 116.8(4) . .
O9B C38 O9A 30.4(3) . .
O8 C38 O9A 123.4(4) . .
O9B C38 C36 122.1(3) . .
O8 C38 C36 118.5(3) . .
O9A C38 C36 116.1(4) . .
O9B C38 Zn2 67.3(3) . 3_556
O8 C38 Zn2 49.64(16) . 3_556
O9A C38 Zn2 79.1(3) . 3_556
C36 C38 Zn2 163.5(3) . 3_556
C1 N1 C6 117.4(3) . .
C1 N1 Zn1 117.0(2) . .
C6 N1 Zn1 125.6(2) . .
C16A N2 C18 112.1(6) . .
C16A N2 C16B 36.9(5) . .
C18 N2 C16B 121.2(6) . .
C8 O1 C7 119.0(3) . .
C13B O2 C13A 74.3(9) . .
C13B O2 C12 122.5(9) . .
C13A O2 C12 122.3(5) . .
C30 O3 Zn1 113.6(2) . .
C30 O5 Zn2 141.5(2) . .
C38 O8 Zn2 101.8(2) . 3_556
C38 O9B Zn2 84.0(3) . 3_556
C20 O10 Zn1 145.3(3) . 2_646
C27 O13 Zn1 144.7(2) . .
C27 O14 Zn2 124.0(2) . .
O4 Zn1 O3 134.84(10) 2_556 .
O4 Zn1 N1 116.78(10) 2_556 .
O3 Zn1 N1 105.79(11) . .
O4 Zn1 O13 102.05(11) 2_556 .
O3 Zn1 O13 92.94(11) . .
N1 Zn1 O13 88.68(10) . .
O4 Zn1 O10 82.58(11) 2_556 2_656
O3 Zn1 O10 79.80(12) . 2_656
N1 Zn1 O10 94.32(10) . 2_656
O13 Zn1 O10 172.66(12) . 2_656
O14 Zn2 O6 110.54(12) . 2_556
O14 Zn2 O5 119.56(12) . .
O6 Zn2 O5 96.34(12) 2_556 .
O14 Zn2 O8 101.89(10) . 3_556
O6 Zn2 O8 101.27(10) 2_556 3_556
O5 Zn2 O8 125.09(11) . 3_556
O14 Zn2 O9B 96.22(19) . 3_556
O6 Zn2 O9B 149.30(16) 2_556 3_556
O5 Zn2 O9B 82.53(17) . 3_556
O8 Zn2 O9B 57.18(12) 3_556 3_556
O14 Zn2 C38 99.41(12) . 3_556
O6 Zn2 C38 127.31(11) 2_556 3_556
O5 Zn2 C38 105.34(11) . 3_556
O8 Zn2 C38 28.51(10) 3_556 3_556
O9B Zn2 C38 28.69(12) 3_556 3_556

loop_
_geom_bond_atom_site_label_1
_geom_bond_atom_site_label_2
_geom_bond_distance
_geom_bond_site_symmetry_2
O4 C29 1.254(4) .
O4 Zn1 1.951(2) 2_546
O6 C29 1.257(4) .
O6 Zn2 1.943(2) 2_546
C29 C23 1.508(4) .
C1 N1 1.341(4) .
C1 C3 1.378(4) .
C2 C8 1.362(6) .
C2 C11 1.401(5) .
C3 C4 1.380(5) .
C4 C5 1.385(5) .
C4 C7 1.511(5) .
C5 C6 1.383(5) .
C6 N1 1.343(4) .
C7 O1 1.396(5) .
C8 O1 1.379(4) .
C8 C9 1.383(6) .
C9 C10 1.376(6) .
C10 C12 1.365(6) .
C11 C12 1.364(6) .
C12 O2 1.388(4) .
C13A O2 1.302(10) .
C13A C14A 1.515(12) .
C13B O2 1.201(16) .
C13B C14B 1.583(19) .
C14A C15A 1.361(13) .
C14A C19A 1.461(18) .
C14B C15B 1.235(17) .
C14B C19B 1.42(2) .
C15A C16A 1.359(13) .
C15B C16B 1.324(15) .
C16A N2 1.295(11) .
C16B N2 1.360(11) .
C18 C19A 1.278(11) .
C18 N2 1.303(6) .
C18 C19B 1.584(15) .
C20 O10 1.242(4) .
C20 O12 1.263(4) .
C20 C21 1.499(4) .
C21 C22 1.388(5) .
C21 C28 1.388(5) .
C22 C23 1.393(4) .
C23 C24 1.388(4) .
C24 C26 1.393(4) .
C26 C28 1.382(4) .
C26 C27 1.502(4) .
C27 O13 1.241(4) .
C27 O14 1.253(4) .
C30 O3 1.242(4) .
C30 O5 1.258(4) .
C30 C31 1.495(4) .
C31 C32 1.391(4) .
C31 C37 1.396(4) .
C32 C33 1.390(4) .
C33 C35 1.384(4) .
C33 C34 1.491(4) .
C34 O11 1.204(4) .
C34 O7 1.318(4) .
C35 C36 1.392(4) .
C36 C37 1.384(4) .
C36 C38 1.491(4) .
C38 O9B 1.240(5) .
C38 O8 1.253(4) .
C38 O9A 1.332(8) .
C38 Zn2 2.568(3) 3_556
N1 Zn1 2.031(3) .
O3 Zn1 1.984(2) .
O5 Zn2 1.964(3) .
O8 Zn2 1.999(2) 3_556
O9B Zn2 2.382(5) 3_556
O10 Zn1 2.304(3) 2_646
O13 Zn1 2.076(2) .
O14 Zn2 1.940(3) .
Zn1 O4 1.951(2) 2_556
Zn1 O10 2.304(3) 2_656
Zn2 O6 1.943(2) 2_556
Zn2 O8 1.999(2) 3_556
Zn2 O9B 2.382(5) 3_556
Zn2 C38 2.568(3) 3_556
O2W O1W 1.485(12) .
